data_1519597
loop_
_publ_author_name
'Pelter, Andy'
'Coles, Simon J.'
'Hursthouse, Michael B.'

_publ_section_title
;
 C40H54B2Sn
;
_journal_name_full 'Crystal Structure Report Archive'
_journal_page_first 893
_journal_year 2004
_chemical_formula_sum 'C40 H54 B2 Sn'
_chemical_formula_weight 675.14
_space_group_IT_number 2
_symmetry_cell_setting triclinic
_symmetry_space_group_name_Hall '-P 1'
_symmetry_space_group_name_H-M 'P -1'
_atom_sites_solution_hydrogens geom
_atom_sites_solution_primary direct
_atom_sites_solution_secondary difmap
_cell_angle_alpha 86.955(6)
_cell_angle_beta 85.97(2)
_cell_angle_gamma 84.691(6)
_cell_formula_units_Z 2
_cell_length_a 8.5152(9)
_cell_length_b 9.6458(3)
_cell_length_c 21.897(5)
_cell_measurement_reflns_used 5953
_cell_measurement_temperature 120(2)
_cell_measurement_theta_max 27.48
_cell_measurement_theta_min 2.91
_cell_volume 1784.4(5)
_computing_cell_refinement 'DENZO, COLLECT'
_computing_data_collection
;
'DENZO (Otwinowski and Minor, 1997) & COLLECT (Hooft, 1998) '
;
_computing_data_reduction 'DENZO, COLLECT'
_computing_molecular_graphics 'PLATON (Spek, 1990)'
_computing_publication_material SHELXS-97
_computing_structure_refinement 'SHELXL-97 (Sheldrick, 1997)'
_computing_structure_solution 'SHELXS-97 (Sheldrick, 1997)'
_diffrn_ambient_temperature 120(2)
_diffrn_detector_area_resol_mean 9.091
_diffrn_measured_fraction_theta_full 0.916
_diffrn_measured_fraction_theta_max 0.916
_diffrn_measurement_device_type 'Bruker-Nonius KappaCCD Area Detector'
_diffrn_measurement_method '\f and \w scans'
_diffrn_radiation_monochromator graphite
_diffrn_radiation_source 'Bruker-Nonius FR591 rotating anode'
_diffrn_radiation_type MoK\a
_diffrn_radiation_wavelength 0.71073
_diffrn_reflns_av_R_equivalents 0.0466
_diffrn_reflns_av_sigmaI/netI 0.0567
_diffrn_reflns_limit_h_max 11
_diffrn_reflns_limit_h_min -10
_diffrn_reflns_limit_k_max 12
_diffrn_reflns_limit_k_min -12
_diffrn_reflns_limit_l_max 28
_diffrn_reflns_limit_l_min -28
_diffrn_reflns_number 19808
_diffrn_reflns_theta_full 27.64
_diffrn_reflns_theta_max 27.64
_diffrn_reflns_theta_min 3.07
_exptl_absorpt_coefficient_mu 0.742
_exptl_absorpt_correction_T_max 0.8658
_exptl_absorpt_correction_T_min 0.6646
_exptl_absorpt_correction_type multi-scan
_exptl_absorpt_process_details 'SADABS V2.10 (Sheldrick, G.M., 2003)'
_exptl_crystal_colour colourless
_exptl_crystal_density_diffrn 1.257
_exptl_crystal_density_method 'not measured'
_exptl_crystal_description slab
_exptl_crystal_F_000 708
_exptl_crystal_size_max 0.60
_exptl_crystal_size_mid 0.32
_exptl_crystal_size_min 0.20
_refine_diff_density_max 4.294
_refine_diff_density_min -5.255
_refine_diff_density_rms 0.274
_refine_ls_extinction_method none
_refine_ls_goodness_of_fit_ref 1.224
_refine_ls_hydrogen_treatment constr
_refine_ls_matrix_type full
_refine_ls_number_parameters 402
_refine_ls_number_reflns 7617
_refine_ls_number_restraints 6
_refine_ls_restrained_S_all 1.223
_refine_ls_R_factor_all 0.1354
_refine_ls_R_factor_gt 0.1280
_refine_ls_shift/su_max 0.000
_refine_ls_shift/su_mean 0.000
_refine_ls_structure_factor_coef Fsqd
_refine_ls_weighting_details 'calc w=1/[\s^2^(Fo^2^)+(0.0000P)^2^+88.9676P] where P=(Fo^2^+2Fc^2^)/3'
_refine_ls_weighting_scheme calc
_refine_ls_wR_factor_gt 0.3258
_refine_ls_wR_factor_ref 0.3308
_reflns_number_gt 7058
_reflns_number_total 7617
_reflns_threshold_expression >2\s(I)
_cod_data_source_file eCrystal-893.cif
_cod_data_source_block 04src0560
_cod_depositor_comments
;
Citation :
Pelter, Andy and Coles, Simon J. and Hursthouse, Michael B. (2004) 
University of Southampton, Crystal Structure Report Archive. 

More at:
http://ecrystals.chem.soton.ac.uk/893/

The following automatic conversions were performed:

'_symmetry_cell_setting' value 'Triclinic' changed to 'triclinic'
according to the built-in table from CIF Core dictionary named
'cif_core.dic' version 2.4.1 from 2010-06-29.

Automatic conversion script
Id: cif_fix_values 3271 2015-04-21 07:52:19Z andrius 
;
_cod_original_sg_symbol_H-M P-1
_cod_database_code 1519597

loop_
_symmetry_equiv_pos_as_xyz
'x, y, z'
'-x, -y, -z'

loop_
_atom_site_label
_atom_site_type_symbol
_atom_site_fract_x
_atom_site_fract_y
_atom_site_fract_z
_atom_site_U_iso_or_equiv
_atom_site_adp_type
_atom_site_occupancy
_atom_site_symmetry_multiplicity
_atom_site_calc_flag
_atom_site_refinement_flags
_atom_site_disorder_assembly
_atom_site_disorder_group
C1 C 0.5517(18) -0.2157(17) 0.1631(8) 0.042(4) Uani 1 1 d . . .
H1A H 0.6109 -0.1809 0.1264 0.063 Uiso 1 1 calc R . .
H1B H 0.4504 -0.2440 0.1519 0.063 Uiso 1 1 calc R . .
H1C H 0.6130 -0.2960 0.1818 0.063 Uiso 1 1 calc R . .
C2 C 0.7263(18) 0.0217(18) 0.2488(10) 0.046(5) Uani 1 1 d . . .
H2A H 0.7702 0.0728 0.2127 0.069 Uiso 1 1 calc R . .
H2B H 0.8005 -0.0582 0.2597 0.069 Uiso 1 1 calc R . .
H2C H 0.7090 0.0835 0.2832 0.069 Uiso 1 1 calc R . .
C3 C 0.3445(14) 0.1283(13) 0.2038(6) 0.019(2) Uani 1 1 d . . .
H3A H 0.2448 0.0935 0.1929 0.023 Uiso 1 1 calc R . .
H3B H 0.3196 0.1860 0.2398 0.023 Uiso 1 1 calc R . .
C4 C 0.5643(14) 0.2910(12) 0.1604(5) 0.015(2) Uani 1 1 d . . .
C5 C 0.5767(14) 0.3752(12) 0.2101(5) 0.017(2) Uani 1 1 d . . .
C6 C 0.4356(15) 0.4243(14) 0.2511(6) 0.025(3) Uani 1 1 d . . .
H6A H 0.4318 0.3650 0.2888 0.037 Uiso 1 1 calc R . .
H6B H 0.3389 0.4191 0.2298 0.037 Uiso 1 1 calc R . .
H6C H 0.4440 0.5210 0.2613 0.037 Uiso 1 1 calc R . .
C7 C 0.7247(14) 0.4149(12) 0.2237(6) 0.018(2) Uani 1 1 d . . .
H7 H 0.7326 0.4676 0.2586 0.021 Uiso 1 1 calc R . .
C8 C 0.8592(15) 0.3781(13) 0.1866(6) 0.020(2) Uani 1 1 d . . .
C9 C 1.0179(17) 0.4211(17) 0.2028(7) 0.031(3) Uani 1 1 d . . .
H9A H 1.0532 0.4923 0.1726 0.046 Uiso 1 1 calc R . .
H9B H 1.0957 0.3397 0.2026 0.046 Uiso 1 1 calc R . .
H9C H 1.0070 0.4592 0.2436 0.046 Uiso 1 1 calc R . .
C10 C 0.8478(16) 0.2995(14) 0.1365(6) 0.023(3) Uani 1 1 d . . .
H10 H 0.9398 0.2738 0.1111 0.028 Uiso 1 1 calc R . .
C11 C 0.7020(15) 0.2571(13) 0.1228(5) 0.020(2) Uani 1 1 d . . .
C12 C 0.6989(18) 0.1708(16) 0.0675(6) 0.031(3) Uani 1 1 d . . .
H12A H 0.8043 0.1618 0.0463 0.046 Uiso 1 1 calc R . .
H12B H 0.6228 0.2165 0.0396 0.046 Uiso 1 1 calc R . .
H12C H 0.6676 0.0780 0.0806 0.046 Uiso 1 1 calc R . .
C13 C 0.3204(14) 0.2463(13) 0.0871(5) 0.017(2) Uani 1 1 d . . .
C14 C 0.3081(15) 0.3825(13) 0.0570(6) 0.021(2) Uani 1 1 d . . .
C15 C 0.3784(16) 0.5055(14) 0.0797(6) 0.024(3) Uani 1 1 d . . .
H15A H 0.4937 0.4937 0.0725 0.037 Uiso 1 1 calc R . .
H15B H 0.3507 0.5124 0.1237 0.037 Uiso 1 1 calc R . .
H15C H 0.3368 0.5908 0.0578 0.037 Uiso 1 1 calc R . .
C16 C 0.2220(18) 0.4048(15) 0.0045(6) 0.030(3) Uani 1 1 d . . .
H16 H 0.2118 0.4961 -0.0142 0.036 Uiso 1 1 calc R . .
C17 C 0.1513(16) 0.3012(15) -0.0215(6) 0.026(3) Uani 1 1 d . . .
C18 C 0.0637(19) 0.3259(18) -0.0780(7) 0.035(3) Uani 1 1 d . . .
H18A H 0.0156 0.2412 -0.0865 0.053 Uiso 1 1 calc R . .
H18B H 0.1370 0.3504 -0.1126 0.053 Uiso 1 1 calc R . .
H18C H -0.0191 0.4025 -0.0722 0.053 Uiso 1 1 calc R . .
C19 C 0.1682(16) 0.1695(14) 0.0073(6) 0.024(3) Uani 1 1 d . . .
H19 H 0.1236 0.0954 -0.0101 0.029 Uiso 1 1 calc R . .
C20 C 0.2470(17) 0.1411(13) 0.0604(6) 0.024(3) Uani 1 1 d . . .
C21 C 0.252(2) -0.0083(17) 0.0870(8) 0.043(4) Uani 1 1 d . . .
H21A H 0.1655 -0.0161 0.1187 0.065 Uiso 1 1 calc R . .
H21B H 0.3532 -0.0335 0.1050 0.065 Uiso 1 1 calc R . .
H21C H 0.2396 -0.0715 0.0543 0.065 Uiso 1 1 calc R . .
C22 C 0.421(2) -0.1611(13) 0.3136(5) 0.030(3) Uani 1 1 d . . .
H22A H 0.3904 -0.2524 0.3023 0.036 Uiso 1 1 calc R . .
H22B H 0.5097 -0.1797 0.3406 0.036 Uiso 1 1 calc R . .
C23 C 0.2903(14) 0.0624(12) 0.3742(6) 0.018(2) Uani 1 1 d . . .
C24 C 0.1645(14) 0.1684(14) 0.3646(5) 0.020(2) Uani 1 1 d . . .
C25 C 0.0149(16) 0.1403(15) 0.3359(6) 0.026(3) Uani 1 1 d . . .
H25A H -0.0530 0.2275 0.3313 0.040 Uiso 1 1 calc R . .
H25B H -0.0413 0.0731 0.3622 0.040 Uiso 1 1 calc R . .
H25C H 0.0419 0.1021 0.2955 0.040 Uiso 1 1 calc R . .
C26 C 0.1724(15) 0.3029(13) 0.3820(6) 0.021(3) Uani 1 1 d . . .
H26 H 0.0868 0.3709 0.3749 0.026 Uiso 1 1 calc R . .
C27 C 0.3034(17) 0.3408(13) 0.4096(6) 0.023(3) Uani 1 1 d . . .
C28 C 0.312(2) 0.4922(15) 0.4270(7) 0.035(3) Uani 1 1 d . . .
H28A H 0.3127 0.5535 0.3898 0.053 Uiso 1 1 calc R . .
H28B H 0.4096 0.4988 0.4477 0.053 Uiso 1 1 calc R . .
H28C H 0.2207 0.5208 0.4545 0.053 Uiso 1 1 calc R . .
C29 C 0.4264(16) 0.2384(14) 0.4208(6) 0.024(3) Uani 1 1 d . . .
H29 H 0.5150 0.2620 0.4408 0.028 Uiso 1 1 calc R . .
C30 C 0.4216(15) 0.1035(14) 0.4031(6) 0.023(3) Uani 1 1 d . . .
C31 C 0.5601(17) 0.0005(15) 0.4193(7) 0.031(3) Uani 1 1 d . . .
H31A H 0.5999 0.0251 0.4579 0.046 Uiso 1 1 calc R . .
H31B H 0.6444 0.0036 0.3866 0.046 Uiso 1 1 calc R . .
H31C H 0.5252 -0.0938 0.4240 0.046 Uiso 1 1 calc R . .
C32 C 0.1285(15) -0.1696(13) 0.3635(6) 0.020(2) Uani 1 1 d . . .
C33 C 0.0536(16) -0.2241(13) 0.3155(6) 0.022(3) Uani 1 1 d . . .
C34 C 0.1046(17) -0.2058(15) 0.2483(7) 0.029(3) Uani 1 1 d U . .
H34A H 0.1808 -0.2837 0.2364 0.044 Uiso 1 1 calc R . .
H34B H 0.1539 -0.1181 0.2410 0.044 Uiso 1 1 calc R . .
H34C H 0.0121 -0.2037 0.2239 0.044 Uiso 1 1 calc R . .
C35 C -0.0801(17) -0.2990(15) 0.3300(6) 0.027(3) Uani 1 1 d . . .
H35 H -0.1314 -0.3338 0.2976 0.032 Uiso 1 1 calc R . .
C36 C -0.1384(18) -0.3234(15) 0.3894(6) 0.028(3) Uani 1 1 d . . .
C37 C -0.2790(18) -0.4062(16) 0.4048(8) 0.034(3) Uani 1 1 d . . .
H37A H -0.3411 -0.4060 0.3688 0.051 Uiso 1 1 calc R . .
H37B H -0.3449 -0.3640 0.4386 0.051 Uiso 1 1 calc R . .
H37C H -0.2423 -0.5023 0.4170 0.051 Uiso 1 1 calc R . .
C38 C -0.0618(16) -0.2702(14) 0.4360(6) 0.024(3) Uani 1 1 d . . .
H38 H -0.1002 -0.2866 0.4773 0.029 Uiso 1 1 calc R . .
C39 C 0.0676(16) -0.1947(14) 0.4245(6) 0.025(3) Uani 1 1 d . . .
C40 C 0.1497(18) -0.1462(16) 0.4776(6) 0.031(3) Uani 1 1 d . . .
H40A H 0.1540 -0.0449 0.4733 0.046 Uiso 1 1 calc R . .
H40B H 0.2574 -0.1919 0.4777 0.046 Uiso 1 1 calc R . .
H40C H 0.0909 -0.1703 0.5162 0.046 Uiso 1 1 calc R . .
B1 B 0.4086(17) 0.2220(15) 0.1490(6) 0.019(3) Uani 1 1 d . . .
B2 B 0.2805(17) -0.0877(14) 0.3506(6) 0.017(3) Uani 1 1 d . . .
Sn1 Sn 0.50871(10) -0.04988(9) 0.22914(4) 0.0164(2) Uani 1 1 d . . .

loop_
_atom_site_aniso_label
_atom_site_aniso_U_11
_atom_site_aniso_U_22
_atom_site_aniso_U_33
_atom_site_aniso_U_23
_atom_site_aniso_U_13
_atom_site_aniso_U_12
C1 0.026(8) 0.043(9) 0.046(9) 0.018(7) 0.020(7) 0.026(7)
C2 0.021(7) 0.037(9) 0.082(13) 0.019(9) -0.024(8) -0.014(6)
C3 0.011(5) 0.021(6) 0.027(6) -0.003(5) -0.001(5) -0.002(4)
C4 0.016(6) 0.015(5) 0.014(5) 0.004(4) 0.000(4) -0.003(4)
C5 0.015(6) 0.017(6) 0.019(5) -0.004(4) -0.002(4) 0.000(4)
C6 0.015(6) 0.028(7) 0.033(7) -0.012(5) 0.008(5) -0.013(5)
C7 0.020(6) 0.012(5) 0.022(6) -0.001(4) -0.003(5) -0.008(4)
C8 0.022(6) 0.015(6) 0.024(6) 0.001(5) -0.002(5) -0.003(5)
C9 0.023(7) 0.043(9) 0.029(7) 0.003(6) -0.007(6) -0.013(6)
C10 0.023(7) 0.025(7) 0.022(6) 0.001(5) 0.000(5) -0.002(5)
C11 0.023(6) 0.022(6) 0.015(5) -0.001(4) 0.000(5) -0.004(5)
C12 0.030(8) 0.038(8) 0.026(7) -0.015(6) 0.009(6) -0.011(6)
C13 0.018(6) 0.019(6) 0.016(5) 0.001(4) -0.002(4) -0.003(4)
C14 0.023(6) 0.017(6) 0.023(6) -0.001(5) -0.003(5) -0.005(5)
C15 0.025(7) 0.022(7) 0.028(7) 0.001(5) -0.009(5) -0.007(5)
C16 0.038(8) 0.027(7) 0.024(7) 0.001(5) -0.005(6) 0.002(6)
C17 0.020(6) 0.038(8) 0.020(6) -0.004(5) -0.007(5) -0.002(5)
C18 0.034(8) 0.050(10) 0.023(7) 0.000(6) -0.007(6) -0.004(7)
C19 0.023(7) 0.027(7) 0.023(6) -0.009(5) -0.003(5) 0.001(5)
C20 0.030(7) 0.018(6) 0.025(6) -0.004(5) -0.005(5) -0.003(5)
C21 0.060(11) 0.031(8) 0.043(9) -0.007(7) -0.022(8) -0.008(8)
C22 0.069(11) 0.012(6) 0.005(5) 0.004(4) 0.001(6) 0.005(6)
C23 0.018(6) 0.014(6) 0.023(6) -0.007(4) -0.002(5) -0.008(4)
C24 0.014(6) 0.029(7) 0.017(5) 0.002(5) 0.001(4) -0.006(5)
C25 0.021(7) 0.027(7) 0.030(7) -0.002(5) -0.004(5) 0.005(5)
C26 0.019(6) 0.019(6) 0.025(6) 0.002(5) 0.002(5) 0.002(5)
C27 0.033(7) 0.015(6) 0.021(6) -0.003(5) 0.004(5) -0.010(5)
C28 0.048(9) 0.025(8) 0.035(8) -0.007(6) -0.008(7) -0.011(7)
C29 0.025(7) 0.024(7) 0.023(6) -0.003(5) -0.004(5) -0.012(5)
C30 0.020(6) 0.027(7) 0.022(6) -0.005(5) -0.005(5) 0.004(5)
C31 0.029(7) 0.025(7) 0.039(8) -0.012(6) -0.015(6) 0.007(6)
C32 0.019(6) 0.019(6) 0.023(6) 0.000(5) -0.003(5) -0.005(5)
C33 0.026(7) 0.017(6) 0.025(6) -0.001(5) -0.006(5) -0.006(5)
C34 0.029(3) 0.029(3) 0.029(3) -0.0012(10) -0.0021(10) -0.0033(10)
C35 0.027(7) 0.028(7) 0.026(7) 0.001(5) -0.004(5) -0.003(5)
C36 0.033(8) 0.024(7) 0.027(7) 0.000(5) -0.004(6) -0.005(6)
C37 0.030(8) 0.034(8) 0.041(8) 0.009(6) -0.006(6) -0.016(6)
C38 0.025(7) 0.026(7) 0.020(6) 0.004(5) 0.001(5) 0.002(5)
C39 0.025(7) 0.024(7) 0.025(6) 0.001(5) -0.003(5) -0.001(5)
C40 0.037(8) 0.031(8) 0.024(7) 0.001(6) -0.002(6) -0.010(6)
B1 0.020(7) 0.019(7) 0.017(6) 0.000(5) 0.003(5) 0.003(5)
B2 0.022(7) 0.018(7) 0.014(6) -0.004(5) -0.005(5) -0.003(5)
Sn1 0.0129(4) 0.0147(4) 0.0214(4) 0.0021(3) -0.0022(3) -0.0016(3)

loop_
_atom_type_symbol
_atom_type_description
_atom_type_scat_dispersion_real
_atom_type_scat_dispersion_imag
_atom_type_scat_source
C C 0.0033 0.0016 'International Tables Vol C Tables 4.2.6.8 and 6.1.1.4'
H H 0.0000 0.0000 'International Tables Vol C Tables 4.2.6.8 and 6.1.1.4'
B B 0.0013 0.0007 'International Tables Vol C Tables 4.2.6.8 and 6.1.1.4'
Sn Sn -0.6537 1.4246 'International Tables Vol C Tables 4.2.6.8 and 6.1.1.4'

loop_
_geom_angle_atom_site_label_1
_geom_angle_atom_site_label_2
_geom_angle_atom_site_label_3
_geom_angle
_geom_angle_site_symmetry_1
_geom_angle_site_symmetry_3
Sn1 C1 H1A 109.5 . .
Sn1 C1 H1B 109.5 . .
H1A C1 H1B 109.5 . .
Sn1 C1 H1C 109.5 . .
H1A C1 H1C 109.5 . .
H1B C1 H1C 109.5 . .
Sn1 C2 H2A 109.5 . .
Sn1 C2 H2B 109.5 . .
H2A C2 H2B 109.5 . .
Sn1 C2 H2C 109.5 . .
H2A C2 H2C 109.5 . .
H2B C2 H2C 109.5 . .
B1 C3 Sn1 114.0(8) . .
B1 C3 H3A 108.8 . .
Sn1 C3 H3A 108.8 . .
B1 C3 H3B 108.8 . .
Sn1 C3 H3B 108.8 . .
H3A C3 H3B 107.6 . .
C5 C4 C11 117.8(11) . .
C5 C4 B1 123.0(11) . .
C11 C4 B1 118.9(11) . .
C7 C5 C4 120.3(11) . .
C7 C5 C6 117.4(11) . .
C4 C5 C6 122.3(11) . .
C5 C6 H6A 109.5 . .
C5 C6 H6B 109.5 . .
H6A C6 H6B 109.5 . .
C5 C6 H6C 109.5 . .
H6A C6 H6C 109.5 . .
H6B C6 H6C 109.5 . .
C8 C7 C5 120.8(11) . .
C8 C7 H7 119.6 . .
C5 C7 H7 119.6 . .
C10 C8 C7 119.5(12) . .
C10 C8 C9 121.0(12) . .
C7 C8 C9 119.5(12) . .
C8 C9 H9A 109.5 . .
C8 C9 H9B 109.5 . .
H9A C9 H9B 109.5 . .
C8 C9 H9C 109.5 . .
H9A C9 H9C 109.5 . .
H9B C9 H9C 109.5 . .
C8 C10 C11 120.7(12) . .
C8 C10 H10 119.7 . .
C11 C10 H10 119.7 . .
C10 C11 C4 120.8(11) . .
C10 C11 C12 117.7(12) . .
C4 C11 C12 121.5(11) . .
C11 C12 H12A 109.5 . .
C11 C12 H12B 109.5 . .
H12A C12 H12B 109.5 . .
C11 C12 H12C 109.5 . .
H12A C12 H12C 109.5 . .
H12B C12 H12C 109.5 . .
C20 C13 C14 117.0(11) . .
C20 C13 B1 123.4(11) . .
C14 C13 B1 119.6(11) . .
C16 C14 C13 119.1(12) . .
C16 C14 C15 117.3(12) . .
C13 C14 C15 123.6(11) . .
C14 C15 H15A 109.5 . .
C14 C15 H15B 109.5 . .
H15A C15 H15B 109.5 . .
C14 C15 H15C 109.5 . .
H15A C15 H15C 109.5 . .
H15B C15 H15C 109.5 . .
C17 C16 C14 123.5(13) . .
C17 C16 H16 118.2 . .
C14 C16 H16 118.2 . .
C16 C17 C19 116.5(12) . .
C16 C17 C18 122.8(14) . .
C19 C17 C18 120.7(13) . .
C17 C18 H18A 109.5 . .
C17 C18 H18B 109.5 . .
H18A C18 H18B 109.5 . .
C17 C18 H18C 109.5 . .
H18A C18 H18C 109.5 . .
H18B C18 H18C 109.5 . .
C20 C19 C17 123.1(12) . .
C20 C19 H19 118.5 . .
C17 C19 H19 118.5 . .
C19 C20 C13 120.8(12) . .
C19 C20 C21 116.5(12) . .
C13 C20 C21 122.7(12) . .
C20 C21 H21A 109.5 . .
C20 C21 H21B 109.5 . .
H21A C21 H21B 109.5 . .
C20 C21 H21C 109.5 . .
H21A C21 H21C 109.5 . .
H21B C21 H21C 109.5 . .
B2 C22 Sn1 116.8(8) . .
B2 C22 H22A 108.1 . .
Sn1 C22 H22A 108.1 . .
B2 C22 H22B 108.1 . .
Sn1 C22 H22B 108.1 . .
H22A C22 H22B 107.3 . .
C30 C23 C24 116.1(11) . .
C30 C23 B2 124.0(11) . .
C24 C23 B2 119.8(11) . .
C26 C24 C23 121.5(11) . .
C26 C24 C25 116.1(11) . .
C23 C24 C25 122.5(11) . .
C24 C25 H25A 109.5 . .
C24 C25 H25B 109.5 . .
H25A C25 H25B 109.5 . .
C24 C25 H25C 109.5 . .
H25A C25 H25C 109.5 . .
H25B C25 H25C 109.5 . .
C24 C26 C27 121.3(12) . .
C24 C26 H26 119.4 . .
C27 C26 H26 119.4 . .
C26 C27 C29 118.4(11) . .
C26 C27 C28 120.6(13) . .
C29 C27 C28 121.0(12) . .
C27 C28 H28A 109.5 . .
C27 C28 H28B 109.5 . .
H28A C28 H28B 109.5 . .
C27 C28 H28C 109.5 . .
H28A C28 H28C 109.5 . .
H28B C28 H28C 109.5 . .
C30 C29 C27 121.2(12) . .
C30 C29 H29 119.4 . .
C27 C29 H29 119.4 . .
C29 C30 C23 121.6(12) . .
C29 C30 C31 116.3(12) . .
C23 C30 C31 122.0(12) . .
C30 C31 H31A 109.5 . .
C30 C31 H31B 109.5 . .
H31A C31 H31B 109.5 . .
C30 C31 H31C 109.5 . .
H31A C31 H31C 109.5 . .
H31B C31 H31C 109.5 . .
C33 C32 C39 118.4(12) . .
C33 C32 B2 121.7(11) . .
C39 C32 B2 119.9(11) . .
C35 C33 C32 119.0(12) . .
C35 C33 C34 116.5(12) . .
C32 C33 C34 124.5(12) . .
C33 C34 H34A 109.5 . .
C33 C34 H34B 109.5 . .
H34A C34 H34B 109.5 . .
C33 C34 H34C 109.5 . .
H34A C34 H34C 109.5 . .
H34B C34 H34C 109.5 . .
C36 C35 C33 122.3(13) . .
C36 C35 H35 118.8 . .
C33 C35 H35 118.8 . .
C35 C36 C38 117.7(13) . .
C35 C36 C37 122.1(13) . .
C38 C36 C37 120.2(13) . .
C36 C37 H37A 109.5 . .
C36 C37 H37B 109.5 . .
H37A C37 H37B 109.5 . .
C36 C37 H37C 109.5 . .
H37A C37 H37C 109.5 . .
H37B C37 H37C 109.5 . .
C39 C38 C36 122.5(13) . .
C39 C38 H38 118.8 . .
C36 C38 H38 118.8 . .
C38 C39 C32 120.1(12) . .
C38 C39 C40 119.5(12) . .
C32 C39 C40 120.3(12) . .
C39 C40 H40A 109.5 . .
C39 C40 H40B 109.5 . .
H40A C40 H40B 109.5 . .
C39 C40 H40C 109.5 . .
H40A C40 H40C 109.5 . .
H40B C40 H40C 109.5 . .
C3 B1 C4 114.9(10) . .
C3 B1 C13 121.8(11) . .
C4 B1 C13 123.3(11) . .
C22 B2 C23 120.6(12) . .
C22 B2 C32 117.0(11) . .
C23 B2 C32 122.4(11) . .
C2 Sn1 C3 109.4(5) . .
C2 Sn1 C1 109.7(7) . .
C3 Sn1 C1 116.5(5) . .
C2 Sn1 C22 106.1(7) . .
C3 Sn1 C22 111.4(5) . .
C1 Sn1 C22 103.2(5) . .

loop_
_geom_bond_atom_site_label_1
_geom_bond_atom_site_label_2
_geom_bond_distance
_geom_bond_site_symmetry_2
C1 Sn1 2.201(18) .
C1 H1A 0.9800 .
C1 H1B 0.9800 .
C1 H1C 0.9800 .
C2 Sn1 2.116(14) .
C2 H2A 0.9800 .
C2 H2B 0.9800 .
C2 H2C 0.9800 .
C3 B1 1.560(18) .
C3 Sn1 2.186(12) .
C3 H3A 0.9900 .
C3 H3B 0.9900 .
C4 C5 1.407(16) .
C4 C11 1.408(17) .
C4 B1 1.579(18) .
C5 C7 1.406(16) .
C5 C6 1.504(17) .
C6 H6A 0.9800 .
C6 H6B 0.9800 .
C6 H6C 0.9800 .
C7 C8 1.386(18) .
C7 H7 0.9500 .
C8 C10 1.380(18) .
C8 C9 1.520(18) .
C9 H9A 0.9800 .
C9 H9B 0.9800 .
C9 H9C 0.9800 .
C10 C11 1.399(18) .
C10 H10 0.9500 .
C11 C12 1.509(17) .
C12 H12A 0.9800 .
C12 H12B 0.9800 .
C12 H12C 0.9800 .
C13 C20 1.412(17) .
C13 C14 1.436(17) .
C13 B1 1.592(18) .
C14 C16 1.403(18) .
C14 C15 1.500(17) .
C15 H15A 0.9800 .
C15 H15B 0.9800 .
C15 H15C 0.9800 .
C16 C17 1.38(2) .
C16 H16 0.9500 .
C17 C19 1.39(2) .
C17 C18 1.487(18) .
C18 H18A 0.9800 .
C18 H18B 0.9800 .
C18 H18C 0.9800 .
C19 C20 1.384(18) .
C19 H19 0.9500 .
C20 C21 1.52(2) .
C21 H21A 0.9800 .
C21 H21B 0.9800 .
C21 H21C 0.9800 .
C22 B2 1.54(2) .
C22 Sn1 2.206(12) .
C22 H22A 0.9900 .
C22 H22B 0.9900 .
C23 C30 1.419(17) .
C23 C24 1.429(17) .
C23 B2 1.574(17) .
C24 C26 1.380(18) .
C24 C25 1.513(17) .
C25 H25A 0.9800 .
C25 H25B 0.9800 .
C25 H25C 0.9800 .
C26 C27 1.392(18) .
C26 H26 0.9500 .
C27 C29 1.397(19) .
C27 C28 1.539(18) .
C28 H28A 0.9800 .
C28 H28B 0.9800 .
C28 H28C 0.9800 .
C29 C30 1.382(19) .
C29 H29 0.9500 .
C30 C31 1.520(18) .
C31 H31A 0.9800 .
C31 H31B 0.9800 .
C31 H31C 0.9800 .
C32 C33 1.415(17) .
C32 C39 1.415(18) .
C32 B2 1.579(18) .
C33 C35 1.413(19) .
C33 C34 1.510(19) .
C34 H34A 0.9800 .
C34 H34B 0.9800 .
C34 H34C 0.9800 .
C35 C36 1.376(19) .
C35 H35 0.9500 .
C36 C38 1.393(19) .
C36 C37 1.508(19) .
C37 H37A 0.9800 .
C37 H37B 0.9800 .
C37 H37C 0.9800 .
C38 C39 1.378(19) .
C38 H38 0.9500 .
C39 C40 1.515(19) .
C40 H40A 0.9800 .
C40 H40B 0.9800 .
C40 H40C 0.9800 .
